data_7707101
loop_
_publ_author_name
'Burley, Lydia G.'
'Beecham-Lonsdale, James H'
'Srivastava, Anant Kumar'
'Collings, Ines E.'
'Saines, Paul J.'

_publ_section_title
;
 Enhancing the chemical flexibility of hybrid perovskites by introducing
 divalent ligands.
;
_journal_issue 16
_journal_name_full 'Dalton transactions (Cambridge, England : 2003)'
_journal_page_first 5437
_journal_page_last 5441
_journal_paper_doi 10.1039/d1dt00878a
_journal_volume 50
_journal_year 2021
_chemical_formula_moiety 'C4 H2 Er O8, C H8 N3'
_chemical_formula_sum 'C5 H8 Er N3 O8'
_chemical_formula_weight 405.40
_space_group_crystal_system orthorhombic
_space_group_IT_number 54
_space_group_name_Hall '-P 2a 2ac'
_space_group_name_H-M_alt 'P c c a'
_atom_sites_solution_hydrogens geom
_atom_sites_solution_primary iterative
_audit_creation_date 2021-02-04
_audit_creation_method
;
Olex2 1.3
(compiled 2020.11.12 svn.r5f609507 for OlexSys, GUI svn.r6226)
;
_audit_update_record
;
2021-03-08 deposited with the CCDC.	2021-04-12 downloaded from the CCDC.
;
_cell_angle_alpha 90
_cell_angle_beta 90
_cell_angle_gamma 90
_cell_formula_units_Z 4
_cell_length_a 8.4795(4)
_cell_length_b 6.6014(2)
_cell_length_c 19.2633(5)
_cell_measurement_reflns_used 1171
_cell_measurement_temperature 309.99(10)
_cell_measurement_theta_max 71.8000
_cell_measurement_theta_min 4.5620
_cell_volume 1078.29(7)
_computing_cell_refinement 'CrysAlisPro 1.171.40.67a (Rigaku OD, 2019)'
_computing_data_collection 'CrysAlisPro 1.171.40.67a (Rigaku OD, 2019)'
_computing_data_reduction 'CrysAlisPro 1.171.40.67a (Rigaku OD, 2019)'
_computing_molecular_graphics 'Olex2 1.3 (Dolomanov et al., 2009)'
_computing_publication_material 'Olex2 1.3 (Dolomanov et al., 2009)'
_computing_structure_refinement 'SHELXL 2018/3 (Sheldrick, 2015)'
_computing_structure_solution 'olex2.solve 1.3 (Bourhis et al., 2015)'
_diffrn_ambient_environment air
_diffrn_ambient_temperature 309.99(10)
_diffrn_detector 'CCD plate'
_diffrn_detector_area_resol_mean 5.2887
_diffrn_detector_type AtlasS2
_diffrn_measured_fraction_theta_full 0.999
_diffrn_measured_fraction_theta_max 0.977
_diffrn_measurement_details
;
List of Runs (angles in degrees, time in seconds):

  # Type    Start    End  Width  t~exp~   \w     \q     \k     \f   Frames
#--------------------------------------------------------------------------
  1  \w   -103.00 -26.00   1.00    1.00    --  -41.91 -77.00 120.00   77
  2  \w    -92.00  -2.00   1.00    1.00    --  -41.91 125.00-120.00   90
  3  \w      2.00  31.00   1.00    1.00    --   41.91 -99.00-150.00   29
  4  \w     40.00 118.00   1.00    4.00    --  103.72-125.00   0.00   78
  5  \w     38.00  68.00   1.00    4.00    --  103.72-125.00 150.00   30
  6  \w     70.00 113.00   1.00    4.00    --  103.72-125.00 150.00   43
  7  \w     76.00 178.00   1.00    4.00    --  103.72  30.00  90.00  102
  8  \w    101.00 147.00   1.00    4.00    --  103.72 125.00 -30.00   46
  9  \w    110.00 177.00   1.00    4.00    --  103.72 125.00  30.00   67
;
_diffrn_measurement_device 'four-circle diffractometer'
_diffrn_measurement_device_type 'SuperNova, Dual, Cu at home/near, AtlasS2'
_diffrn_measurement_method '\w scans'
_diffrn_orient_matrix_type 'CrysAlisPro convention (1999,Acta A55,543-557)'
_diffrn_orient_matrix_UB_11 -0.1317368000
_diffrn_orient_matrix_UB_12 -0.1453378000
_diffrn_orient_matrix_UB_13 -0.0234437000
_diffrn_orient_matrix_UB_21 -0.1085583000
_diffrn_orient_matrix_UB_22 0.1824130000
_diffrn_orient_matrix_UB_23 -0.0142950000
_diffrn_orient_matrix_UB_31 0.0619563000
_diffrn_orient_matrix_UB_32 0.0107379000
_diffrn_orient_matrix_UB_33 -0.0751117000
_diffrn_radiation_monochromator mirror
_diffrn_radiation_probe x-ray
_diffrn_radiation_type 'Cu K\a'
_diffrn_radiation_wavelength 1.54184
_diffrn_reflns_av_R_equivalents 0.0607
_diffrn_reflns_av_unetI/netI 0.0514
_diffrn_reflns_Laue_measured_fraction_full 0.999
_diffrn_reflns_Laue_measured_fraction_max 0.977
_diffrn_reflns_limit_h_max 10
_diffrn_reflns_limit_h_min -6
_diffrn_reflns_limit_k_max 7
_diffrn_reflns_limit_k_min -8
_diffrn_reflns_limit_l_max 19
_diffrn_reflns_limit_l_min -23
_diffrn_reflns_number 3290
_diffrn_reflns_point_group_measured_fraction_full 0.999
_diffrn_reflns_point_group_measured_fraction_max 0.977
_diffrn_reflns_theta_full 67.684
_diffrn_reflns_theta_max 71.963
_diffrn_reflns_theta_min 4.591
_diffrn_source 'micro-focus sealed X-ray tube'
_diffrn_source_type 'SuperNova (Cu) X-ray Source'
_exptl_absorpt_coefficient_mu 14.878
_exptl_absorpt_correction_T_max 0.05448
_exptl_absorpt_correction_T_min 0.00406
_exptl_absorpt_correction_type sphere
_exptl_absorpt_process_details
;
CrysAlisPro 1.171.40.67a (Rigaku Oxford Diffraction, 2019)
Spherical absorption correction
 using equivalent radius and absorption coefficient.
Empirical absorption correction using spherical harmonics,
 implemented in SCALE3 ABSPACK scaling algorithm.
;
_exptl_crystal_density_diffrn 2.497
_exptl_crystal_description sphere
_exptl_crystal_F_000 764
_exptl_crystal_size_rad 0.400
_refine_diff_density_max 3.781
_refine_diff_density_min -0.895
_refine_diff_density_rms 0.480
_refine_ls_extinction_method none
_refine_ls_goodness_of_fit_ref 1.023
_refine_ls_hydrogen_treatment constr
_refine_ls_matrix_type full
_refine_ls_number_parameters 80
_refine_ls_number_reflns 1045
_refine_ls_number_restraints 6
_refine_ls_restrained_S_all 1.020
_refine_ls_R_factor_all 0.0970
_refine_ls_R_factor_gt 0.0829
_refine_ls_shift/su_max 0.000
_refine_ls_shift/su_mean 0.000
_refine_ls_structure_factor_coef Fsqd
_refine_ls_weighting_details 'w=1/[\s^2^(Fo^2^)+(0.1534P)^2^] where P=(Fo^2^+2Fc^2^)/3'
_refine_ls_weighting_scheme calc
_refine_ls_wR_factor_gt 0.1959
_refine_ls_wR_factor_ref 0.2222
_reflns_Friedel_coverage 0.000
_reflns_number_gt 701
_reflns_number_total 1045
_reflns_threshold_expression 'I > 2\s(I)'
_cod_data_source_file d1dt00878a2.cif
_cod_data_source_block GuaEr(HCO2)2(C2O4)_310K
_cod_depositor_comments 'Adding full bibliography for 7707096--7707101.cif.'
_cod_original_cell_volume 1078.28(7)
_cod_database_code 7707101
_shelx_shelxl_version_number 2018/3
_chemical_oxdiff_formula 'C5 N3 O8 Er H8'
_shelx_space_group_comment
;
The symmetry employed for this shelxl refinement is uniquely defined
by the following loop, which should always be used as a source of
symmetry information in preference to the above space-group names.
They are only intended as comments.
;
_reflns_odcompleteness_completeness 99.57
_reflns_odcompleteness_iscentric 1
_reflns_odcompleteness_theta 66.97
_olex2_refinement_description
;
1. Fixed Uiso
 At 1.2 times of:
  All C(H) groups, All N(H,H) groups
2. Uiso/Uaniso restraints and constraints
Uanis(C1) \\sim Ueq: with sigma of 0.005 and sigma for terminal atoms of 0.01
3.a Aromatic/amide H refined with riding coordinates:
 C2(H2), C1(H1)
3.b X=CH2 refined with riding coordinates:
 N1(H3,H4), N2(H5,H6)
;
_olex2_date_sample_data_collection 2019-12-11
_olex2_submission_special_instructions 'No special instructions were received'
_oxdiff_exptl_absorpt_empirical_details
;
Empirical correction (ABSPACK) includes:
- Absorption correction using spherical harmonics
- Frame scaling
;
_oxdiff_exptl_absorpt_empirical_full_max 4.958
_oxdiff_exptl_absorpt_empirical_full_min 0.458

loop_
_space_group_symop_operation_xyz
'x, y, z'
'-x+1/2, -y, z'
'x+1/2, -y, -z+1/2'
'-x, y, -z+1/2'
'-x, -y, -z'
'x-1/2, y, -z'
'-x-1/2, y, z-1/2'
'x, -y, z-1/2'

loop_
_atom_site_label
_atom_site_type_symbol
_atom_site_fract_x
_atom_site_fract_y
_atom_site_fract_z
_atom_site_U_iso_or_equiv
_atom_site_adp_type
_atom_site_occupancy
_atom_site_site_symmetry_order
_atom_site_calc_flag
_atom_site_refinement_flags_posn
_atom_site_refinement_flags_adp
_atom_site_refinement_flags_occupancy
_atom_site_disorder_assembly
_atom_site_disorder_group
Er1 Er 0.250000 0.500000 0.11627(4) 0.0482(5) Uani 1 2 d S T P . .
O4 O 0.1448(11) 0.6767(13) 0.0191(4) 0.068(2) Uani 1 1 d . . . . .
O3 O 0.0229(10) 0.3356(14) 0.0691(4) 0.067(2) Uani 1 1 d . . . . .
O2 O 0.0688(14) 0.4928(12) 0.2010(6) 0.075(3) Uani 1 1 d . . . . .
C3 C -0.0344(15) 0.3986(16) 0.0143(6) 0.059(3) Uani 1 1 d . . . . .
C2 C 0.000000 0.576(3) 0.250000 0.073(5) Uani 1 2 d S T P . .
H2 H -0.000001 0.717081 0.250000 0.087 Uiso 1 2 calc R U P . .
O1 O 0.2391(10) 0.8344(13) 0.1566(5) 0.0618(19) Uani 1 1 d . . . . .
C1 C 0.250000 1.000000 0.1276(10) 0.058(4) Uani 1 2 d S TU P . .
H1 H 0.250000 1.000003 0.079351 0.069 Uiso 1 2 calc R U P . .
C4 C -0.250000 0.000000 0.1573(12) 0.065(5) Uani 1 2 d S T P . .
N1 N -0.250000 0.000000 0.0895(13) 0.111(10) Uani 1 2 d S T P . .
H1A H -0.192076 0.084812 0.067164 0.133 Uiso 1 1 calc R U . . .
H1B H -0.307924 -0.084812 0.067164 0.133 Uiso 1 1 calc R U . . .
N2 N -0.3388(18) -0.130(2) 0.1908(6) 0.089(4) Uani 1 1 d . . . . .
H2A H -0.396412 -0.214365 0.168027 0.107 Uiso 1 1 calc R U . . .
H2B H -0.339549 -0.131111 0.235398 0.107 Uiso 1 1 calc R U . . .

loop_
_atom_site_aniso_label
_atom_site_aniso_U_11
_atom_site_aniso_U_22
_atom_site_aniso_U_33
_atom_site_aniso_U_23
_atom_site_aniso_U_13
_atom_site_aniso_U_12
Er1 0.0577(7) 0.0512(7) 0.0355(7) 0.000 0.000 -0.0020(4)
O4 0.080(5) 0.068(4) 0.054(4) 0.008(4) -0.008(4) -0.009(4)
O3 0.072(5) 0.078(5) 0.051(3) 0.015(3) -0.006(4) -0.012(4)
O2 0.093(7) 0.076(5) 0.057(5) -0.005(3) 0.026(6) -0.012(4)
C3 0.073(7) 0.057(6) 0.046(4) -0.001(4) -0.007(5) -0.013(5)
C2 0.097(14) 0.066(9) 0.055(8) 0.000 0.017(10) 0.000
O1 0.087(5) 0.052(4) 0.046(4) 0.004(4) 0.007(3) -0.001(4)
C1 0.062(6) 0.058(6) 0.054(5) 0.000 0.000 0.001(4)
C4 0.065(10) 0.078(12) 0.052(10) 0.000 0.000 -0.001(8)
N1 0.18(3) 0.089(14) 0.062(13) 0.000 0.000 -0.062(15)
N2 0.102(9) 0.100(9) 0.065(6) 0.010(6) -0.008(7) -0.035(8)

loop_
_atom_type_symbol
_atom_type_description
_atom_type_scat_dispersion_real
_atom_type_scat_dispersion_imag
_atom_type_scat_source
C C 0.0181 0.0091 'International Tables Vol C Tables 4.2.6.8 and 6.1.1.4'
H H 0.0000 0.0000 'International Tables Vol C Tables 4.2.6.8 and 6.1.1.4'
N N 0.0311 0.0180 'International Tables Vol C Tables 4.2.6.8 and 6.1.1.4'
O O 0.0492 0.0322 'International Tables Vol C Tables 4.2.6.8 and 6.1.1.4'
Er Er -9.4367 3.9380 'International Tables Vol C Tables 4.2.6.8 and 6.1.1.4'

loop_
_geom_angle_atom_site_label_1
_geom_angle_atom_site_label_2
_geom_angle_atom_site_label_3
_geom_angle
_geom_angle_site_symmetry_1
_geom_angle_site_symmetry_3
_geom_angle_publ_flag
O4 Er1 O4 76.2(4) 2_565 . ?
O4 Er1 O3 77.3(3) 2_565 . ?
O4 Er1 O3 77.3(3) . 2_565 ?
O4 Er1 O3 67.8(3) 2_565 2_565 ?
O4 Er1 O3 67.8(3) . . ?
O3 Er1 O3 135.3(4) . 2_565 ?
O2 Er1 O4 109.0(4) 2_565 2_565 ?
O2 Er1 O4 145.0(3) 2_565 . ?
O2 Er1 O4 109.0(4) . . ?
O2 Er1 O4 145.0(3) . 2_565 ?
O2 Er1 O3 73.4(4) . . ?
O2 Er1 O3 147.0(3) 2_565 . ?
O2 Er1 O3 73.4(4) 2_565 2_565 ?
O2 Er1 O3 147.0(3) . 2_565 ?
O2 Er1 O2 86.6(6) . 2_565 ?
O2 Er1 O1 76.5(3) . 2_565 ?
O2 Er1 O1 75.6(3) . . ?
O2 Er1 O1 75.6(3) 2_565 2_565 ?
O2 Er1 O1 76.5(3) 2_565 . ?
O1 Er1 O4 77.5(3) . . ?
O1 Er1 O4 137.5(3) 2_565 . ?
O1 Er1 O4 137.5(3) . 2_565 ?
O1 Er1 O4 77.5(3) 2_565 2_565 ?
O1 Er1 O3 121.5(3) . . ?
O1 Er1 O3 121.5(3) 2_565 2_565 ?
O1 Er1 O3 74.3(3) 2_565 . ?
O1 Er1 O3 74.3(3) . 2_565 ?
O1 Er1 O1 141.3(5) . 2_565 ?
C3 O4 Er1 119.6(7) 5_565 . ?
C3 O3 Er1 119.3(7) . . ?
C2 O2 Er1 150.2(10) . . ?
O4 C3 C3 116.3(12) 5_565 5_565 ?
O3 C3 O4 127.2(11) . 5_565 ?
O3 C3 C3 116.3(12) . 5_565 ?
O2 C2 O2 127.2(19) 4 . ?
O2 C2 H2 116.4 4 . ?
O2 C2 H2 116.4 . . ?
C1 O1 Er1 133.2(10) . . ?
O1 C1 O1 126.1(18) . 2_575 ?
O1 C1 H1 116.9 . . ?
O1 C1 H1 116.9 2_575 . ?
N1 C4 N2 119.4(10) . 2_455 ?
N1 C4 N2 119.4(10) . . ?
N2 C4 N2 121(2) 2_455 . ?
C4 N1 H1A 120.0 . . ?
C4 N1 H1B 120.0 . . ?
H1A N1 H1B 120.0 . . ?
C4 N2 H2A 120.0 . . ?
C4 N2 H2B 120.0 . . ?
H2A N2 H2B 120.0 . . ?

loop_
_geom_bond_atom_site_label_1
_geom_bond_atom_site_label_2
_geom_bond_distance
_geom_bond_site_symmetry_2
_geom_bond_publ_flag
Er1 O4 2.379(8) . ?
Er1 O4 2.379(8) 2_565 ?
Er1 O3 2.390(8) . ?
Er1 O3 2.390(8) 2_565 ?
Er1 O2 2.242(10) . ?
Er1 O2 2.242(10) 2_565 ?
Er1 O1 2.342(9) 2_565 ?
Er1 O1 2.342(9) . ?
O4 C3 1.240(15) 5_565 ?
O3 C3 1.236(14) . ?
O2 C2 1.239(14) . ?
C3 C3 1.56(2) 5_565 ?
C2 H2 0.9300 . ?
O1 C1 1.231(13) . ?
C1 H1 0.9300 . ?
C4 N1 1.31(3) . ?
C4 N2 1.311(17) 2_455 ?
C4 N2 1.311(16) . ?
N1 H1A 0.8600 . ?
N1 H1B 0.8600 . ?
N2 H2A 0.8600 . ?
N2 H2B 0.8600 . ?

loop_
_geom_torsion_atom_site_label_1
_geom_torsion_atom_site_label_2
_geom_torsion_atom_site_label_3
_geom_torsion_atom_site_label_4
_geom_torsion
_geom_torsion_site_symmetry_1
_geom_torsion_site_symmetry_2
_geom_torsion_site_symmetry_3
_geom_torsion_site_symmetry_4
_geom_torsion_publ_flag
Er1 O3 C3 O4 175.1(11) . . . 5_565 ?
Er1 O3 C3 C3 -8.2(18) . . . 5_565 ?
Er1 O2 C2 O2 -156(2) . . . 4 ?
Er1 O1 C1 O1 -170.6(9) . . . 2_575 ?
